data_4334783
loop_
_publ_author_name
'Ralf Haiges'
'C. Bigler Jones'
'Karl O. Christe'

_publ_contact_author_address
;University of Southern California
Loker Hydrocarbon Research Institute and Department of Chemistry
Los Angeles, CA 90089
USA
;
_publ_contact_author_email haiges@usc.edu
_publ_contact_author_name 'Haiges, Ralf'
_publ_contact_author_phone '+1 (213) 740-3197'
_publ_section_title
;
 Energetic Bis(3,5-dinitro-1H-1,2,4-triazolyl)dihydro- and dichloroborates
 and Bis(5-nitro-2H-tetrazolyl)-, Bis(5-(trinitromethyl)-2H-tetrazolyl)-,
 and Bis(5-(fluorodinitromethyl)-2H-tetrazolyl)dihydroborate
;
_journal_name_full 'Inorganic Chemistry'
_journal_page_first 5551
_journal_page_last 5558
_journal_paper_doi 10.1021/ic400504h
_journal_volume 52
_journal_year 2013
_chemical_formula_moiety 'C24 H20 P, C4 H2 B N14 O12'
_chemical_formula_sum 'C28 H22 B N14 O12 P'
_chemical_formula_weight 788.38
_space_group_crystal_system triclinic
_space_group_IT_number 2
_space_group_name_Hall '-P 1'
_space_group_name_H-M_alt 'P -1'
_symmetry_space_group_name_Hall '-P 1'
_symmetry_space_group_name_H-M 'P -1'
_atom_sites_solution_hydrogens geom
_atom_sites_solution_primary direct
_atom_sites_solution_secondary difmap
_cell_angle_alpha 109.7350(10)
_cell_angle_beta 97.9540(10)
_cell_angle_gamma 102.8410(10)
_cell_formula_units_Z 2
_cell_length_a 11.0434(7)
_cell_length_b 12.7349(8)
_cell_length_c 13.7231(9)
_cell_measurement_reflns_used 100
_cell_measurement_temperature 100.(2)
_cell_measurement_theta_max 22.0441
_cell_measurement_theta_min 1.9553
_cell_volume 1722.62(19)
_computing_cell_refinement 'APEX2 v2010.11-3 (Bruker AXS)'
_computing_data_collection 'Bruker Instrument Service v2011.12.2.0'
_computing_data_reduction 'SAINT V7.68A (Bruker AXS, 2009)'
_computing_structure_refinement 'SHELXL-97 (Sheldrick, 2008)'
_computing_structure_solution 'SHELXS-97 (Sheldrick, 2008)'
_diffrn_ambient_temperature 100.(2)
_diffrn_detector_area_resol_mean 8.3333
_diffrn_measured_fraction_theta_full 0.962
_diffrn_measured_fraction_theta_max 0.962
_diffrn_measurement_device_type 'Bruker APEX II CCD'
_diffrn_measurement_method 'omega- and phi-scans'
_diffrn_radiation_monochromator 'TRIUMPH curved-crystal'
_diffrn_radiation_type 'MoK\a '
_diffrn_radiation_wavelength 0.71073
_diffrn_reflns_av_R_equivalents 0.0268
_diffrn_reflns_av_sigmaI/netI 0.0260
_diffrn_reflns_limit_h_max 15
_diffrn_reflns_limit_h_min -15
_diffrn_reflns_limit_k_max 18
_diffrn_reflns_limit_k_min -18
_diffrn_reflns_limit_l_max 19
_diffrn_reflns_limit_l_min -19
_diffrn_reflns_number 40440
_diffrn_reflns_theta_full 30.46
_diffrn_reflns_theta_max 30.46
_diffrn_reflns_theta_min 1.62
_diffrn_source 'fine-focus tube'
_exptl_absorpt_coefficient_mu 0.164
_exptl_absorpt_correction_T_max 0.98
_exptl_absorpt_correction_T_min 0.86
_exptl_absorpt_correction_type multi-scan
_exptl_absorpt_process_details 'Bruker SADABS V2008/1'
_exptl_crystal_colour 'clear colourless'
_exptl_crystal_density_diffrn 1.520
_exptl_crystal_description prism
_exptl_crystal_F_000 808
_exptl_crystal_size_max 0.500
_exptl_crystal_size_mid 0.220
_exptl_crystal_size_min 0.150
_refine_diff_density_max 0.824
_refine_diff_density_min -0.434
_refine_ls_extinction_method none
_refine_ls_goodness_of_fit_ref 1.023
_refine_ls_hydrogen_treatment mixed
_refine_ls_matrix_type full
_refine_ls_number_parameters 513
_refine_ls_number_reflns 10098
_refine_ls_number_restraints 0
_refine_ls_restrained_S_all 1.023
_refine_ls_R_factor_all 0.0561
_refine_ls_R_factor_gt 0.0414
_refine_ls_shift/su_max 0.001
_refine_ls_shift/su_mean 0.000
_refine_ls_structure_factor_coef Fsqd
_refine_ls_weighting_details 'calc w=1/[\s^2^(Fo^2^)+(0.0579P)^2^+0.9061P] where P=(Fo^2^+2Fc^2^)/3'
_refine_ls_weighting_scheme calc
_refine_ls_wR_factor_gt 0.1066
_refine_ls_wR_factor_ref 0.1154
_reflns_number_gt 8116
_reflns_number_total 10098
_reflns_threshold_expression >2sigma(I)
_cod_data_source_file ic400504h_si_002_6.cif
_cod_data_source_block TPPBH2TNTz2
_cod_database_code 4334783

loop_
_space_group_symop_operation_xyz
'x, y, z'
'-x, -y, -z'

loop_
_atom_site_type_symbol
_atom_site_label
_atom_site_fract_x
_atom_site_fract_y
_atom_site_fract_z
_atom_site_U_iso_or_equiv
_atom_site_adp_type
_atom_site_calc_flag
_atom_site_refinement_flags
_atom_site_occupancy
B B1 0.24077(16) 0.48807(16) 0.27826(13) 0.0221(3) Uani d . 1
C C1 0.27196(13) 0.50121(12) 0.02479(11) 0.0193(3) Uani d . 1
C C2 0.29891(15) 0.56421(13) -0.04637(11) 0.0228(3) Uani d . 1
C C3 0.49730(13) 0.37557(11) 0.34574(10) 0.0164(2) Uani d . 1
C C4 0.55222(13) 0.27716(12) 0.33783(11) 0.0168(2) Uani d . 1
C C5 0.88461(12) 0.02013(12) 0.15276(10) 0.0158(2) Uani d . 1
C C6 0.92356(14) 0.12631(12) 0.14061(11) 0.0198(3) Uani d . 1
H H6 0.9677 0.1956 0.2007 0.024 Uiso calc R 1
C C7 0.89705(15) 0.12971(14) 0.03972(12) 0.0240(3) Uani d . 1
H H7 0.9238 0.2015 0.0309 0.029 Uiso calc R 1
C C8 0.83176(14) 0.02868(14) -0.04804(12) 0.0239(3) Uani d . 1
H H8 0.8141 0.0317 -0.1166 0.029 Uiso calc R 1
C C9 0.79208(14) -0.07693(13) -0.03624(12) 0.0235(3) Uani d . 1
H H9 0.7478 -0.1459 -0.0966 0.028 Uiso calc R 1
C C10 0.81734(14) -0.08144(12) 0.06420(11) 0.0202(3) Uani d . 1
H H10 0.7891 -0.1532 0.0727 0.024 Uiso calc R 1
C C11 0.78162(12) -0.07406(11) 0.29951(10) 0.0152(2) Uani d . 1
C C12 0.66433(13) -0.05742(12) 0.26572(11) 0.0191(3) Uani d . 1
H H12 0.6599 -0.0053 0.2304 0.023 Uiso calc R 1
C C13 0.55442(13) -0.11764(13) 0.28424(12) 0.0212(3) Uani d . 1
H H13 0.4746 -0.1063 0.2621 0.025 Uiso calc R 1
C C14 0.56110(13) -0.19458(13) 0.33516(11) 0.0209(3) Uani d . 1
H H14 0.4856 -0.236 0.3473 0.025 Uiso calc R 1
C C15 0.67719(13) -0.21126(12) 0.36840(11) 0.0198(3) Uani d . 1
H H15 0.6808 -0.2642 0.4029 0.024 Uiso calc R 1
C C16 0.78837(13) -0.15081(12) 0.35141(11) 0.0175(2) Uani d . 1
H H16 0.8681 -0.1615 0.3748 0.021 Uiso calc R 1
C C17 1.04145(12) -0.06932(11) 0.28054(10) 0.0149(2) Uani d . 1
C C18 1.01300(13) -0.18271(12) 0.20427(11) 0.0188(3) Uani d . 1
H H18 0.9332 -0.2169 0.1538 0.023 Uiso calc R 1
C C19 1.10166(14) -0.24485(12) 0.20268(11) 0.0209(3) Uani d . 1
H H19 1.0828 -0.3215 0.1509 0.025 Uiso calc R 1
C C20 1.21846(13) -0.19473(12) 0.27715(12) 0.0208(3) Uani d . 1
H H20 1.2794 -0.2371 0.2755 0.025 Uiso calc R 1
C C21 1.24598(13) -0.08315(12) 0.35360(12) 0.0206(3) Uani d . 1
H H21 1.3255 -0.0496 0.4044 0.025 Uiso calc R 1
C C22 1.15734(12) -0.02017(12) 0.35603(11) 0.0174(2) Uani d . 1
H H22 1.1758 0.0559 0.4089 0.021 Uiso calc R 1
C C23 0.98180(12) 0.14872(11) 0.38498(10) 0.0151(2) Uani d . 1
C C24 1.09535(13) 0.22768(12) 0.38876(11) 0.0178(2) Uani d . 1
H H24 1.1416 0.2066 0.3353 0.021 Uiso calc R 1
C C25 1.13960(14) 0.33670(12) 0.47103(11) 0.0210(3) Uani d . 1
H H25 1.2166 0.3903 0.4742 0.025 Uiso calc R 1
C C26 1.07128(15) 0.36755(12) 0.54882(11) 0.0227(3) Uani d . 1
H H26 1.1018 0.4424 0.6047 0.027 Uiso calc R 1
C C27 0.95914(14) 0.29014(12) 0.54562(11) 0.0211(3) Uani d . 1
H H27 0.9132 0.312 0.5991 0.025 Uiso calc R 1
C C28 0.91376(13) 0.18001(12) 0.46377(10) 0.0173(2) Uani d . 1
H H28 0.8371 0.1266 0.4615 0.021 Uiso calc R 1
H H1 0.2479(17) 0.5776(15) 0.3231(14) 0.020(4) Uiso d . 1
H H2 0.1595(18) 0.4256(16) 0.2783(15) 0.025(5) Uiso d . 1
N N1 0.28481(12) 0.55831(10) 0.12825(9) 0.0193(2) Uani d . 1
N N2 0.24316(11) 0.47160(10) 0.15961(10) 0.0186(2) Uani d . 1
N N3 0.20808(13) 0.36787(11) 0.07973(10) 0.0264(3) Uani d . 1
N N4 0.22588(13) 0.38532(11) -0.00750(10) 0.0260(3) Uani d . 1
N N5 0.39736(14) 0.68266(12) 0.01742(10) 0.0269(3) Uani d . 1
N N6 0.17905(14) 0.58883(12) -0.09620(10) 0.0278(3) Uani d . 1
N N7 0.34233(16) 0.49367(13) -0.14287(11) 0.0318(3) Uani d . 1
N N8 0.37625(11) 0.35421(10) 0.29789(10) 0.0194(2) Uani d . 1
N N9 0.36470(11) 0.46134(10) 0.32245(9) 0.0175(2) Uani d . 1
N N10 0.47261(12) 0.54304(10) 0.38150(10) 0.0211(2) Uani d . 1
N N11 0.55912(12) 0.48952(10) 0.39731(10) 0.0209(2) Uani d . 1
N N12 0.69774(12) 0.31157(12) 0.36632(11) 0.0250(3) Uani d . 1
N N13 0.50893(12) 0.21217(11) 0.40889(10) 0.0222(2) Uani d . 1
N N14 0.50890(13) 0.18492(12) 0.22314(10) 0.0247(3) Uani d . 1
O O1 0.50363(12) 0.67845(12) 0.05084(11) 0.0393(3) Uani d . 1
O O2 0.35934(14) 0.76753(10) 0.03229(10) 0.0378(3) Uani d . 1
O O3 0.08829(12) 0.57646(12) -0.05647(10) 0.0352(3) Uani d . 1
O O4 0.18765(14) 0.62046(13) -0.16974(10) 0.0414(3) Uani d . 1
O O5 0.45252(14) 0.52280(13) -0.14758(11) 0.0421(3) Uani d . 1
O O6 0.25444(17) 0.41165(13) -0.20715(11) 0.0539(4) Uani d . 1
O O7 0.74669(11) 0.39015(10) 0.45290(10) 0.0337(3) Uani d . 1
O O8 0.74889(12) 0.25508(13) 0.30280(11) 0.0374(3) Uani d . 1
O O9 0.58775(12) 0.17651(11) 0.44991(10) 0.0321(3) Uani d . 1
O O10 0.39800(10) 0.19951(10) 0.41441(9) 0.0268(2) Uani d . 1
O O11 0.46561(13) 0.08380(10) 0.21248(10) 0.0350(3) Uani d . 1
O O12 0.52449(12) 0.22456(12) 0.15495(9) 0.0324(3) Uani d . 1
P P1 0.92313(3) 0.00798(3) 0.27943(3) 0.01351(7) Uani d . 1

loop_
_atom_site_aniso_label
_atom_site_aniso_U_11
_atom_site_aniso_U_22
_atom_site_aniso_U_33
_atom_site_aniso_U_12
_atom_site_aniso_U_13
_atom_site_aniso_U_23
B1 0.0218(7) 0.0288(8) 0.0240(8) 0.0125(6) 0.0078(6) 0.0158(6)
C1 0.0209(6) 0.0182(6) 0.0174(6) 0.0065(5) 0.0027(5) 0.0052(5)
C2 0.0284(7) 0.0214(7) 0.0170(6) 0.0072(6) 0.0059(5) 0.0051(5)
C3 0.0164(6) 0.0167(6) 0.0175(6) 0.0042(5) 0.0031(5) 0.0087(5)
C4 0.0153(6) 0.0177(6) 0.0178(6) 0.0035(5) 0.0026(5) 0.0085(5)
C5 0.0136(5) 0.0180(6) 0.0174(6) 0.0057(5) 0.0046(4) 0.0075(5)
C6 0.0204(6) 0.0179(6) 0.0212(6) 0.0050(5) 0.0042(5) 0.0081(5)
C7 0.0251(7) 0.0254(7) 0.0257(7) 0.0067(6) 0.0066(6) 0.0148(6)
C8 0.0236(7) 0.0322(8) 0.0199(7) 0.0098(6) 0.0046(5) 0.0139(6)
C9 0.0228(7) 0.0257(7) 0.0189(6) 0.0067(6) 0.0004(5) 0.0066(5)
C10 0.0206(6) 0.0191(6) 0.0197(6) 0.0047(5) 0.0014(5) 0.0076(5)
C11 0.0132(5) 0.0145(6) 0.0168(6) 0.0032(4) 0.0032(4) 0.0053(4)
C12 0.0157(6) 0.0207(6) 0.0241(7) 0.0059(5) 0.0048(5) 0.0119(5)
C13 0.0131(6) 0.0256(7) 0.0273(7) 0.0056(5) 0.0046(5) 0.0129(6)
C14 0.0162(6) 0.0232(7) 0.0234(7) 0.0027(5) 0.0065(5) 0.0101(5)
C15 0.0195(6) 0.0222(6) 0.0206(6) 0.0055(5) 0.0056(5) 0.0119(5)
C16 0.0150(6) 0.0195(6) 0.0189(6) 0.0048(5) 0.0033(5) 0.0088(5)
C17 0.0138(5) 0.0162(6) 0.0160(6) 0.0048(4) 0.0047(4) 0.0072(5)
C18 0.0174(6) 0.0182(6) 0.0184(6) 0.0055(5) 0.0021(5) 0.0046(5)
C19 0.0215(7) 0.0177(6) 0.0233(7) 0.0071(5) 0.0067(5) 0.0060(5)
C20 0.0171(6) 0.0204(6) 0.0296(7) 0.0087(5) 0.0083(5) 0.0120(5)
C21 0.0136(6) 0.0217(7) 0.0260(7) 0.0051(5) 0.0019(5) 0.0096(5)
C22 0.0143(6) 0.0172(6) 0.0195(6) 0.0038(5) 0.0030(5) 0.0064(5)
C23 0.0139(5) 0.0153(6) 0.0159(6) 0.0047(4) 0.0023(4) 0.0058(4)
C24 0.0154(6) 0.0169(6) 0.0201(6) 0.0036(5) 0.0037(5) 0.0066(5)
C25 0.0197(6) 0.0173(6) 0.0224(7) 0.0016(5) 0.0010(5) 0.0071(5)
C26 0.0277(7) 0.0172(6) 0.0183(6) 0.0052(5) 0.0008(5) 0.0035(5)
C27 0.0256(7) 0.0219(7) 0.0163(6) 0.0101(5) 0.0055(5) 0.0056(5)
C28 0.0174(6) 0.0187(6) 0.0169(6) 0.0061(5) 0.0042(5) 0.0074(5)
N1 0.0233(6) 0.0172(5) 0.0185(5) 0.0068(4) 0.0050(4) 0.0076(4)
N2 0.0181(5) 0.0175(5) 0.0218(6) 0.0064(4) 0.0030(4) 0.0092(4)
N3 0.0314(7) 0.0183(6) 0.0241(6) 0.0036(5) -0.0011(5) 0.0069(5)
N4 0.0314(7) 0.0189(6) 0.0223(6) 0.0053(5) -0.0008(5) 0.0051(5)
N5 0.0339(7) 0.0236(6) 0.0207(6) 0.0029(5) 0.0087(5) 0.0078(5)
N6 0.0358(7) 0.0273(7) 0.0217(6) 0.0107(6) 0.0038(5) 0.0113(5)
N7 0.0481(9) 0.0301(7) 0.0217(6) 0.0171(6) 0.0152(6) 0.0089(5)
N8 0.0182(5) 0.0173(5) 0.0230(6) 0.0052(4) 0.0017(4) 0.0092(4)
N9 0.0188(5) 0.0169(5) 0.0186(5) 0.0054(4) 0.0047(4) 0.0086(4)
N10 0.0215(6) 0.0178(5) 0.0228(6) 0.0046(5) 0.0025(5) 0.0080(5)
N11 0.0201(6) 0.0174(5) 0.0241(6) 0.0040(4) 0.0020(4) 0.0086(5)
N12 0.0189(6) 0.0281(6) 0.0342(7) 0.0071(5) 0.0049(5) 0.0198(6)
N13 0.0237(6) 0.0208(6) 0.0240(6) 0.0061(5) 0.0057(5) 0.0110(5)
N14 0.0262(6) 0.0255(6) 0.0222(6) 0.0112(5) 0.0036(5) 0.0073(5)
O1 0.0287(6) 0.0415(7) 0.0393(7) 0.0024(5) 0.0068(5) 0.0108(6)
O2 0.0572(8) 0.0216(6) 0.0325(6) 0.0106(6) 0.0072(6) 0.0095(5)
O3 0.0346(6) 0.0457(7) 0.0360(7) 0.0188(6) 0.0104(5) 0.0232(6)
O4 0.0501(8) 0.0515(8) 0.0290(6) 0.0122(7) 0.0051(6) 0.0265(6)
O5 0.0495(8) 0.0525(8) 0.0379(7) 0.0279(7) 0.0248(6) 0.0199(6)
O6 0.0724(11) 0.0404(8) 0.0290(7) 0.0058(7) 0.0143(7) -0.0053(6)
O7 0.0239(6) 0.0223(5) 0.0444(7) 0.0032(4) -0.0096(5) 0.0089(5)
O8 0.0313(6) 0.0618(9) 0.0408(7) 0.0278(6) 0.0201(5) 0.0325(7)
O9 0.0341(6) 0.0412(7) 0.0363(6) 0.0197(5) 0.0113(5) 0.0267(6)
O10 0.0219(5) 0.0300(6) 0.0361(6) 0.0076(4) 0.0119(4) 0.0198(5)
O11 0.0430(7) 0.0190(5) 0.0346(6) 0.0100(5) -0.0044(5) 0.0044(5)
O12 0.0391(7) 0.0456(7) 0.0223(5) 0.0203(6) 0.0120(5) 0.0177(5)
P1 0.01163(14) 0.01360(15) 0.01497(15) 0.00332(11) 0.00281(11) 0.00534(11)

loop_
_atom_type_symbol
_atom_type_description
_atom_type_scat_dispersion_real
_atom_type_scat_dispersion_imag
_atom_type_scat_source
C C 0.0033 0.0016 'International Tables Vol C Tables 4.2.6.8 and 6.1.1.4'
H H 0.0000 0.0000 'International Tables Vol C Tables 4.2.6.8 and 6.1.1.4'
N N 0.0061 0.0033 'International Tables Vol C Tables 4.2.6.8 and 6.1.1.4'
O O 0.0106 0.0060 'International Tables Vol C Tables 4.2.6.8 and 6.1.1.4'
B B 0.0013 0.0007 'International Tables Vol C Tables 4.2.6.8 and 6.1.1.4'
P P 0.1023 0.0942 'International Tables Vol C Tables 4.2.6.8 and 6.1.1.4'

loop_
_geom_angle_atom_site_label_1
_geom_angle_atom_site_label_2
_geom_angle_atom_site_label_3
_geom_angle
N9 B1 N2 105.27(11)
N9 B1 H1 108.4(10)
N2 B1 H1 109.2(9)
N9 B1 H2 109.1(10)
N2 B1 H2 108.7(10)
H1 B1 H2 115.7(14)
N1 C1 N4 113.88(13)
N1 C1 C2 121.19(13)
N4 C1 C2 124.80(13)
C1 C2 N5 109.53(11)
C1 C2 N7 112.56(12)
N5 C2 N7 111.37(12)
C1 C2 N6 112.56(12)
N5 C2 N6 106.64(12)
N7 C2 N6 103.95(12)
N8 C3 N11 113.77(12)
N8 C3 C4 119.93(12)
N11 C3 C4 126.29(12)
C3 C4 N12 114.60(11)
C3 C4 N13 113.53(11)
N12 C4 N13 105.68(10)
C3 C4 N14 110.23(11)
N12 C4 N14 106.52(11)
N13 C4 N14 105.64(10)
C6 C5 C10 120.08(12)
C6 C5 P1 121.81(10)
C10 C5 P1 118.08(10)
C7 C6 C5 119.47(13)
C7 C6 H6 120.3
C5 C6 H6 120.3
C8 C7 C6 120.30(14)
C8 C7 H7 119.8
C6 C7 H7 119.8
C7 C8 C9 120.43(13)
C7 C8 H8 119.8
C9 C8 H8 119.8
C8 C9 C10 119.85(14)
C8 C9 H9 120.1
C10 C9 H9 120.1
C9 C10 C5 119.86(13)
C9 C10 H10 120.1
C5 C10 H10 120.1
C16 C11 C12 120.39(12)
C16 C11 P1 120.58(10)
C12 C11 P1 119.00(10)
C13 C12 C11 119.50(13)
C13 C12 H12 120.2
C11 C12 H12 120.2
C12 C13 C14 120.06(13)
C12 C13 H13 120.0
C14 C13 H13 120.0
C15 C14 C13 120.43(13)
C15 C14 H14 119.8
C13 C14 H14 119.8
C14 C15 C16 120.25(13)
C14 C15 H15 119.9
C16 C15 H15 119.9
C15 C16 C11 119.36(12)
C15 C16 H16 120.3
C11 C16 H16 120.3
C22 C17 C18 120.06(12)
C22 C17 P1 121.71(10)
C18 C17 P1 118.21(10)
C19 C18 C17 119.84(12)
C19 C18 H18 120.1
C17 C18 H18 120.1
C18 C19 C20 119.99(13)
C18 C19 H19 120.0
C20 C19 H19 120.0
C21 C20 C19 120.22(13)
C21 C20 H20 119.9
C19 C20 H20 119.9
C20 C21 C22 120.20(13)
C20 C21 H21 119.9
C22 C21 H21 119.9
C17 C22 C21 119.67(13)
C17 C22 H22 120.2
C21 C22 H22 120.2
C28 C23 C24 120.06(12)
C28 C23 P1 119.67(10)
C24 C23 P1 120.26(10)
C25 C24 C23 119.63(13)
C25 C24 H24 120.2
C23 C24 H24 120.2
C24 C25 C26 120.06(13)
C24 C25 H25 120.0
C26 C25 H25 120.0
C27 C26 C25 120.65(13)
C27 C26 H26 119.7
C25 C26 H26 119.7
C26 C27 C28 119.98(13)
C26 C27 H27 120.0
C28 C27 H27 120.0
C27 C28 C23 119.61(13)
C27 C28 H28 120.2
C23 C28 H28 120.2
C1 N1 N2 101.68(11)
N1 N2 N3 112.30(12)
N1 N2 B1 124.26(12)
N3 N2 B1 123.39(12)
N4 N3 N2 107.64(12)
N3 N4 C1 104.50(12)
O2 N5 O1 128.32(15)
O2 N5 C2 116.62(14)
O1 N5 C2 114.97(13)
O3 N6 O4 127.32(15)
O3 N6 C2 116.58(12)
O4 N6 C2 116.09(14)
O5 N7 O6 128.49(15)
O5 N7 C2 119.50(14)
O6 N7 C2 112.01(15)
C3 N8 N9 101.74(11)
N8 N9 N10 112.44(11)
N8 N9 B1 123.44(12)
N10 N9 B1 123.93(12)
N11 N10 N9 107.56(11)
N10 N11 C3 104.49(11)
O7 N12 O8 128.91(14)
O7 N12 C4 114.16(13)
O8 N12 C4 116.86(13)
O10 N13 O9 127.97(13)
O10 N13 C4 115.17(11)
O9 N13 C4 116.81(12)
O12 N14 O11 128.88(14)
O12 N14 C4 114.14(12)
O11 N14 C4 116.98(12)
C11 P1 C23 109.74(6)
C11 P1 C5 108.27(6)
C23 P1 C5 110.98(6)
C11 P1 C17 108.02(6)
C23 P1 C17 109.28(6)
C5 P1 C17 110.50(6)

loop_
_geom_bond_atom_site_label_1
_geom_bond_atom_site_label_2
_geom_bond_distance
B1 N9 1.573(2)
B1 N2 1.575(2)
B1 H1 1.076(18)
B1 H2 1.059(19)
C1 N1 1.3288(18)
C1 N4 1.3400(19)
C1 C2 1.480(2)
C2 N5 1.530(2)
C2 N7 1.534(2)
C2 N6 1.548(2)
C3 N8 1.3292(17)
C3 N11 1.3436(17)
C3 C4 1.4881(19)
C4 N12 1.5247(18)
C4 N13 1.5371(18)
C4 N14 1.5425(18)
C5 C6 1.3981(19)
C5 C10 1.4012(18)
C5 P1 1.7981(14)
C6 C7 1.392(2)
C6 H6 0.95
C7 C8 1.388(2)
C7 H7 0.95
C8 C9 1.390(2)
C8 H8 0.95
C9 C10 1.391(2)
C9 H9 0.95
C10 H10 0.95
C11 C16 1.3985(18)
C11 C12 1.4000(18)
C11 P1 1.7881(13)
C12 C13 1.3890(19)
C12 H12 0.95
C13 C14 1.391(2)
C13 H13 0.95
C14 C15 1.386(2)
C14 H14 0.95
C15 C16 1.3910(19)
C15 H15 0.95
C16 H16 0.95
C17 C22 1.3937(18)
C17 C18 1.4021(18)
C17 P1 1.8036(13)
C18 C19 1.3870(19)
C18 H18 0.95
C19 C20 1.394(2)
C19 H19 0.95
C20 C21 1.388(2)
C20 H20 0.95
C21 C22 1.3937(19)
C21 H21 0.95
C22 H22 0.95
C23 C28 1.3998(18)
C23 C24 1.4045(18)
C23 P1 1.7891(13)
C24 C25 1.3886(19)
C24 H24 0.95
C25 C26 1.391(2)
C25 H25 0.95
C26 C27 1.386(2)
C26 H26 0.95
C27 C28 1.3955(19)
C27 H27 0.95
C28 H28 0.95
N1 N2 1.3289(16)
N2 N3 1.3319(17)
N3 N4 1.3215(19)
N5 O2 1.2094(19)
N5 O1 1.2190(19)
N6 O3 1.2107(19)
N6 O4 1.2139(18)
N7 O5 1.208(2)
N7 O6 1.225(2)
N8 N9 1.3304(16)
N9 N10 1.3310(16)
N10 N11 1.3252(17)
N12 O7 1.2183(18)
N12 O8 1.2206(19)
N13 O10 1.2160(16)
N13 O9 1.2221(16)
N14 O12 1.2186(17)
N14 O11 1.2198(18)
